data_1553963
loop_
_publ_author_name
'Li, Yun'
'Chen, Jingchao'
'He, Zhenxiu'
'Qin, Hongyu'
'Zhou, Yongyun'
'Khan, Ruhima'
'Fan, Baomin'

_publ_section_title
;
 Cobalt-catalyzed asymmetric reactions of heterobicyclic alkenes with in
 situ generated organozinc halides
;
_journal_issue 7
_journal_name_full 'Organic Chemistry Frontiers'
_journal_page_first 1108
_journal_paper_doi 10.1039/C7QO01064H
_journal_volume 5
_journal_year 2018
_chemical_absolute_configuration ad
_chemical_formula_moiety 'C23 H21 N O2 S'
_chemical_formula_sum 'C23 H21 N O2 S'
_chemical_formula_weight 375.47
_space_group_crystal_system orthorhombic
_space_group_IT_number 19
_space_group_name_Hall 'P 2ac 2ab'
_space_group_name_H-M_alt 'P 21 21 21'
_atom_sites_solution_hydrogens geom
_atom_sites_solution_primary direct
_atom_sites_solution_secondary difmap
_audit_creation_method SHELXL-2014/7
_audit_update_record
;
2017-10-11 deposited with the CCDC.
2017-12-22 downloaded from the CCDC.
;
_cell_angle_alpha 90
_cell_angle_beta 90
_cell_angle_gamma 90
_cell_formula_units_Z 4
_cell_length_a 8.0484(7)
_cell_length_b 10.6055(9)
_cell_length_c 21.9053(18)
_cell_measurement_reflns_used 9930
_cell_measurement_temperature 100(2)
_cell_measurement_theta_max 30.84
_cell_measurement_theta_min 2.67
_cell_volume 1869.8(3)
_computing_cell_refinement 'Bruker SAINT'
_computing_data_collection 'Bruker APEX2'
_computing_data_reduction 'Bruker SAINT'
_computing_molecular_graphics 'Bruker SHELXTL'
_computing_publication_material 'Bruker SHELXTL'
_computing_structure_refinement 'SHELXL-2014 (Sheldrick 2014)'
_computing_structure_solution 'SHELXS-97 (Sheldrick 2008)'
_diffrn_ambient_temperature 100(2)
_diffrn_measured_fraction_theta_full 0.999
_diffrn_measured_fraction_theta_max 0.957
_diffrn_measurement_device_type 'Bruker APEX-II CCD'
_diffrn_measurement_method '\f and \w scans'
_diffrn_radiation_type MoK\a
_diffrn_radiation_wavelength 0.71073
_diffrn_reflns_av_R_equivalents 0.0259
_diffrn_reflns_av_unetI/netI 0.0225
_diffrn_reflns_Laue_measured_fraction_full 0.999
_diffrn_reflns_Laue_measured_fraction_max 0.957
_diffrn_reflns_limit_h_max 11
_diffrn_reflns_limit_h_min -11
_diffrn_reflns_limit_k_max 15
_diffrn_reflns_limit_k_min -15
_diffrn_reflns_limit_l_max 31
_diffrn_reflns_limit_l_min -30
_diffrn_reflns_number 20888
_diffrn_reflns_point_group_measured_fraction_full 0.999
_diffrn_reflns_point_group_measured_fraction_max 0.935
_diffrn_reflns_theta_full 25.242
_diffrn_reflns_theta_max 30.999
_diffrn_reflns_theta_min 1.859
_diffrn_source 'fine-focus sealed tube'
_exptl_absorpt_coefficient_mu 0.191
_exptl_absorpt_correction_type multi-scan
_exptl_absorpt_process_details sadabs
_exptl_crystal_colour colourless
_exptl_crystal_density_diffrn 1.334
_exptl_crystal_description block
_exptl_crystal_F_000 792
_exptl_crystal_size_max 0.700
_exptl_crystal_size_mid 0.620
_exptl_crystal_size_min 0.260
_exptl_transmission_factor_max 0.4938
_exptl_transmission_factor_min 0.4433
_refine_diff_density_max 0.258
_refine_diff_density_min -0.338
_refine_diff_density_rms 0.056
_refine_ls_abs_structure_details
;
 Flack x determined using 2251 quotients [(I+)-(I-)]/[(I+)+(I-)]
 (Parsons, Flack and Wagner, Acta Cryst. B69 (2013) 249-259).
;
_refine_ls_abs_structure_Flack 0.016(13)
_refine_ls_extinction_method none
_refine_ls_goodness_of_fit_ref 1.086
_refine_ls_hydrogen_treatment constr
_refine_ls_matrix_type full
_refine_ls_number_parameters 244
_refine_ls_number_reflns 5587
_refine_ls_number_restraints 0
_refine_ls_restrained_S_all 1.086
_refine_ls_R_factor_all 0.0286
_refine_ls_R_factor_gt 0.0274
_refine_ls_shift/su_max 0.001
_refine_ls_shift/su_mean 0.000
_refine_ls_structure_factor_coef Fsqd
_refine_ls_weighting_details 'w=1/[\s^2^(Fo^2^)+(0.0441P)^2^+0.2489P] where P=(Fo^2^+2Fc^2^)/3'
_refine_ls_weighting_scheme calc
_refine_ls_wR_factor_gt 0.0727
_refine_ls_wR_factor_ref 0.0736
_reflns_Friedel_coverage 0.727
_reflns_Friedel_fraction_full 1.000
_reflns_Friedel_fraction_max 0.906
_reflns_number_gt 5418
_reflns_number_total 5587
_reflns_threshold_expression 'I > 2\s(I)'
_cod_data_source_file c7qo01064h2.cif
_cod_data_source_block mo_qly273c_0m
_cod_database_code 1553963
_shelx_shelxl_version_number 2014/7
_shelx_space_group_comment
;
The symmetry employed for this shelxl refinement is uniquely defined
by the following loop, which should always be used as a source of
symmetry information in preference to the above space-group names.
They are only intended as comments.
;
_shelx_estimated_absorpt_t_min 0.878
_shelx_estimated_absorpt_t_max 0.952

loop_
_space_group_symop_operation_xyz
'x, y, z'
'x+1/2, -y+1/2, -z'
'-x, y+1/2, -z+1/2'
'-x+1/2, -y, z+1/2'

loop_
_atom_site_label
_atom_site_type_symbol
_atom_site_fract_x
_atom_site_fract_y
_atom_site_fract_z
_atom_site_U_iso_or_equiv
_atom_site_adp_type
_atom_site_occupancy
_atom_site_site_symmetry_order
_atom_site_calc_flag
_atom_site_refinement_flags_posn
_atom_site_refinement_flags_adp
S1 S 0.42455(4) 0.59528(3) 0.88116(2) 0.01386(8) Uani 1 1 d . .
O1 O 0.27375(13) 0.59704(11) 0.84603(5) 0.0203(2) Uani 1 1 d . .
O2 O 0.44941(16) 0.50186(10) 0.92770(5) 0.0226(2) Uani 1 1 d . .
N1 N 0.57381(15) 0.57240(10) 0.83179(5) 0.0125(2) Uani 1 1 d . .
C1 C 0.4672(2) 0.97830(14) 0.97205(7) 0.0219(3) Uani 1 1 d . .
H1 H 0.4745 1.0583 0.9914 0.026 Uiso 1 1 calc R U
C2 C 0.5597(2) 0.87741(16) 0.99414(7) 0.0234(3) Uani 1 1 d . .
H21 H 0.6312 0.8892 1.0282 0.028 Uiso 1 1 calc R U
C3 C 0.5484(2) 0.75971(14) 0.96694(6) 0.0195(3) Uani 1 1 d . .
H20 H 0.6106 0.6905 0.9823 0.023 Uiso 1 1 calc R U
C4 C 0.44408(17) 0.74450(12) 0.91659(6) 0.0124(2) Uani 1 1 d . .
C5 C 0.75312(17) 0.57933(12) 0.84988(6) 0.0128(2) Uani 1 1 d . .
H7 H 0.7810 0.5433 0.8908 0.015 Uiso 1 1 calc R U
C6 C 0.82711(18) 0.50864(12) 0.79411(6) 0.0144(2) Uani 1 1 d . .
H8 H 0.9462 0.5325 0.7880 0.017 Uiso 1 1 calc R U
C7 C 0.80926(19) 0.36450(12) 0.79980(6) 0.0169(3) Uani 1 1 d . .
H13 H 0.6895 0.3433 0.8008 0.020 Uiso 1 1 calc R U
H14 H 0.8572 0.3249 0.7629 0.020 Uiso 1 1 calc R U
C8 C 0.89171(18) 0.30756(12) 0.85544(6) 0.0153(3) Uani 1 1 d . .
C9 C 0.80091(19) 0.23550(13) 0.89683(7) 0.0181(3) Uani 1 1 d . .
H12 H 0.6850 0.2244 0.8907 0.022 Uiso 1 1 calc R U
C10 C 0.8776(2) 0.17931(14) 0.94711(7) 0.0196(3) Uani 1 1 d . .
H9 H 0.8143 0.1289 0.9744 0.023 Uiso 1 1 calc R U
C11 C 1.0468(2) 0.19714(13) 0.95732(6) 0.0187(3) Uani 1 1 d . .
H2 H 1.0993 0.1595 0.9916 0.022 Uiso 1 1 calc R U
C12 C 0.58940(18) 0.64662(12) 0.77377(6) 0.0132(2) Uani 1 1 d . .
H17 H 0.4836 0.6639 0.7513 0.016 Uiso 1 1 calc R U
C13 C 0.71740(19) 0.56004(13) 0.74056(6) 0.0159(3) Uani 1 1 d . .
H15 H 0.7850 0.6087 0.7111 0.019 Uiso 1 1 calc R U
H16 H 0.6609 0.4904 0.7188 0.019 Uiso 1 1 calc R U
C14 C 0.79140(18) 0.71906(12) 0.84139(6) 0.0129(2) Uani 1 1 d . .
C15 C 0.68719(17) 0.76135(12) 0.79446(6) 0.0127(2) Uani 1 1 d . .
C16 C 0.69467(18) 0.88380(13) 0.77297(6) 0.0154(2) Uani 1 1 d . .
H3 H 0.6254 0.9112 0.7405 0.018 Uiso 1 1 calc R U
C17 C 0.80772(19) 0.96590(13) 0.80076(7) 0.0186(3) Uani 1 1 d . .
H6 H 0.8137 1.0511 0.7876 0.022 Uiso 1 1 calc R U
C18 C 0.91161(19) 0.92426(13) 0.84746(7) 0.0192(3) Uani 1 1 d . .
H5 H 0.9872 0.9817 0.8658 0.023 Uiso 1 1 calc R U
C19 C 0.90651(18) 0.79895(13) 0.86786(6) 0.0167(3) Uani 1 1 d . .
H4 H 0.9797 0.7699 0.8988 0.020 Uiso 1 1 calc R U
C20 C 1.1385(2) 0.27075(14) 0.91676(7) 0.0190(3) Uani 1 1 d . .
H11 H 1.2537 0.2840 0.9237 0.023 Uiso 1 1 calc R U
C21 C 1.06182(19) 0.32496(13) 0.86616(6) 0.0169(3) Uani 1 1 d . .
H10 H 1.1256 0.3743 0.8386 0.020 Uiso 1 1 calc R U
C22 C 0.35173(18) 0.84471(13) 0.89369(6) 0.0160(3) Uani 1 1 d . .
H19 H 0.2811 0.8331 0.8594 0.019 Uiso 1 1 calc R U
C23 C 0.3641(2) 0.96229(14) 0.92167(7) 0.0207(3) Uani 1 1 d . .
H18 H 0.3020 1.0316 0.9063 0.025 Uiso 1 1 calc R U

loop_
_atom_site_aniso_label
_atom_site_aniso_U_11
_atom_site_aniso_U_22
_atom_site_aniso_U_33
_atom_site_aniso_U_23
_atom_site_aniso_U_13
_atom_site_aniso_U_12
S1 0.01506(15) 0.01105(13) 0.01547(14) -0.00028(11) 0.00416(12) -0.00169(11)
O1 0.0146(5) 0.0201(5) 0.0263(5) -0.0069(4) 0.0018(4) -0.0038(4)
O2 0.0315(6) 0.0147(4) 0.0215(5) 0.0056(4) 0.0105(5) 0.0009(4)
N1 0.0135(5) 0.0123(5) 0.0118(4) 0.0006(4) 0.0015(4) 0.0001(4)
C1 0.0255(8) 0.0183(6) 0.0221(7) -0.0075(5) 0.0020(6) -0.0032(5)
C2 0.0238(8) 0.0280(8) 0.0184(6) -0.0058(5) -0.0057(6) -0.0013(6)
C3 0.0202(7) 0.0225(7) 0.0157(6) -0.0005(5) -0.0034(5) 0.0039(6)
C4 0.0130(6) 0.0126(5) 0.0115(5) -0.0008(4) 0.0018(5) -0.0006(5)
C5 0.0142(6) 0.0127(5) 0.0115(5) 0.0003(4) 0.0001(4) 0.0012(5)
C6 0.0167(6) 0.0131(5) 0.0133(5) -0.0005(4) 0.0022(5) 0.0016(5)
C7 0.0214(7) 0.0119(5) 0.0173(6) -0.0008(5) -0.0007(5) 0.0011(5)
C8 0.0193(7) 0.0097(5) 0.0169(6) -0.0018(4) 0.0023(5) 0.0019(5)
C9 0.0172(6) 0.0155(6) 0.0216(6) -0.0004(5) 0.0035(5) 0.0000(5)
C10 0.0249(7) 0.0155(6) 0.0183(6) 0.0009(5) 0.0054(5) -0.0007(5)
C11 0.0255(7) 0.0139(6) 0.0167(6) -0.0010(5) -0.0001(5) 0.0032(5)
C12 0.0157(6) 0.0127(5) 0.0113(5) 0.0014(4) -0.0007(5) -0.0001(5)
C13 0.0200(6) 0.0156(6) 0.0120(5) -0.0008(4) 0.0013(5) 0.0012(5)
C14 0.0143(6) 0.0123(5) 0.0121(5) 0.0002(4) 0.0018(4) 0.0007(5)
C15 0.0129(6) 0.0128(5) 0.0124(5) -0.0005(4) 0.0030(5) 0.0003(4)
C16 0.0166(6) 0.0137(6) 0.0159(6) 0.0022(5) 0.0040(5) 0.0018(5)
C17 0.0203(7) 0.0119(5) 0.0235(7) 0.0000(5) 0.0075(6) -0.0004(5)
C18 0.0181(6) 0.0159(6) 0.0237(6) -0.0046(5) 0.0027(5) -0.0041(5)
C19 0.0157(6) 0.0171(6) 0.0174(6) -0.0021(5) -0.0003(5) -0.0005(5)
C20 0.0183(6) 0.0175(6) 0.0211(6) -0.0021(5) 0.0010(5) 0.0015(5)
C21 0.0184(6) 0.0139(6) 0.0185(6) 0.0001(4) 0.0041(5) -0.0001(5)
C22 0.0174(6) 0.0155(6) 0.0151(6) -0.0015(5) -0.0010(5) 0.0014(5)
C23 0.0252(7) 0.0152(6) 0.0218(6) -0.0019(5) -0.0007(6) 0.0034(5)

loop_
_atom_type_symbol
_atom_type_description
_atom_type_scat_dispersion_real
_atom_type_scat_dispersion_imag
_atom_type_scat_source
C C 0.0033 0.0016 'International Tables Vol C Tables 4.2.6.8 and 6.1.1.4'
H H 0.0000 0.0000 'International Tables Vol C Tables 4.2.6.8 and 6.1.1.4'
N N 0.0061 0.0033 'International Tables Vol C Tables 4.2.6.8 and 6.1.1.4'
O O 0.0106 0.0060 'International Tables Vol C Tables 4.2.6.8 and 6.1.1.4'
S S 0.1246 0.1234 'International Tables Vol C Tables 4.2.6.8 and 6.1.1.4'

loop_
_geom_angle_atom_site_label_1
_geom_angle_atom_site_label_2
_geom_angle_atom_site_label_3
_geom_angle
O2 S1 O1 120.45(7)
O2 S1 N1 105.36(6)
O1 S1 N1 105.57(6)
O2 S1 C4 107.06(7)
O1 S1 C4 107.35(7)
N1 S1 C4 110.96(6)
C5 N1 C12 96.77(10)
C5 N1 S1 121.70(8)
C12 N1 S1 122.96(9)
C2 C1 C23 120.11(14)
C2 C1 H1 119.9
C23 C1 H1 119.9
C3 C2 C1 120.54(14)
C3 C2 H21 119.7
C1 C2 H21 119.7
C2 C3 C4 118.91(13)
C2 C3 H20 120.5
C4 C3 H20 120.5
C22 C4 C3 121.22(12)
C22 C4 S1 118.54(10)
C3 C4 S1 120.23(11)
N1 C5 C14 102.12(10)
N1 C5 C6 97.91(10)
C14 C5 C6 107.21(10)
N1 C5 H7 115.8
C14 C5 H7 115.8
C6 C5 H7 115.8
C7 C6 C5 112.33(11)
C7 C6 C13 110.69(12)
C5 C6 C13 101.84(10)
C7 C6 H8 110.6
C5 C6 H8 110.6
C13 C6 H8 110.6
C8 C7 C6 114.85(12)
C8 C7 H13 108.6
C6 C7 H13 108.6
C8 C7 H14 108.6
C6 C7 H14 108.6
H13 C7 H14 107.5
C9 C8 C21 118.42(13)
C9 C8 C7 120.87(13)
C21 C8 C7 120.71(13)
C8 C9 C10 121.06(14)
C8 C9 H12 119.5
C10 C9 H12 119.5
C11 C10 C9 120.06(14)
C11 C10 H9 120.0
C9 C10 H9 120.0
C10 C11 C20 119.41(14)
C10 C11 H2 120.3
C20 C11 H2 120.3
N1 C12 C15 102.18(10)
N1 C12 C13 98.13(10)
C15 C12 C13 105.58(11)
N1 C12 H17 116.2
C15 C12 H17 116.2
C13 C12 H17 116.2
C12 C13 C6 103.17(10)
C12 C13 H15 111.1
C6 C13 H15 111.1
C12 C13 H16 111.1
C6 C13 H16 111.1
H15 C13 H16 109.1
C19 C14 C15 120.85(13)
C19 C14 C5 132.81(12)
C15 C14 C5 106.24(11)
C16 C15 C14 121.64(13)
C16 C15 C12 132.35(13)
C14 C15 C12 105.84(11)
C15 C16 C17 117.70(13)
C15 C16 H3 121.1
C17 C16 H3 121.1
C18 C17 C16 120.84(13)
C18 C17 H6 119.6
C16 C17 H6 119.6
C17 C18 C19 121.12(13)
C17 C18 H5 119.4
C19 C18 H5 119.4
C14 C19 C18 117.81(13)
C14 C19 H4 121.1
C18 C19 H4 121.1
C21 C20 C11 120.26(14)
C21 C20 H11 119.9
C11 C20 H11 119.9
C20 C21 C8 120.78(13)
C20 C21 H10 119.6
C8 C21 H10 119.6
C4 C22 C23 119.17(13)
C4 C22 H19 120.4
C23 C22 H19 120.4
C1 C23 C22 120.05(14)
C1 C23 H18 120.0
C22 C23 H18 120.0

loop_
_geom_bond_atom_site_label_1
_geom_bond_atom_site_label_2
_geom_bond_distance
S1 O2 1.4357(11)
S1 O1 1.4371(11)
S1 N1 1.6345(12)
S1 C4 1.7696(13)
N1 C5 1.4984(18)
N1 C12 1.5002(16)
C1 C2 1.390(2)
C1 C23 1.391(2)
C1 H1 0.9500
C2 C3 1.386(2)
C2 H21 0.9500
C3 C4 1.3954(19)
C3 H20 0.9500
C4 C22 1.3905(19)
C5 C14 1.5250(19)
C5 C6 1.5522(18)
C5 H7 1.0000
C6 C7 1.5404(19)
C6 C13 1.5663(19)
C6 H8 1.0000
C7 C8 1.5136(19)
C7 H13 0.9900
C7 H14 0.9900
C8 C9 1.393(2)
C8 C21 1.401(2)
C9 C10 1.396(2)
C9 H12 0.9500
C10 C11 1.393(2)
C10 H9 0.9500
C11 C20 1.394(2)
C11 H2 0.9500
C12 C15 1.5184(18)
C12 C13 1.5601(19)
C12 H17 1.0000
C13 H15 0.9900
C13 H16 0.9900
C14 C19 1.3828(19)
C14 C15 1.4006(18)
C15 C16 1.3826(18)
C16 C17 1.399(2)
C16 H3 0.9500
C17 C18 1.393(2)
C17 H6 0.9500
C18 C19 1.403(2)
C18 H5 0.9500
C19 H4 0.9500
C20 C21 1.393(2)
C20 H11 0.9500
C21 H10 0.9500
C22 C23 1.393(2)
C22 H19 0.9500
C23 H18 0.9500

loop_
_geom_torsion_atom_site_label_1
_geom_torsion_atom_site_label_2
_geom_torsion_atom_site_label_3
_geom_torsion_atom_site_label_4
_geom_torsion
O2 S1 N1 C5 -58.59(11)
O1 S1 N1 C5 172.93(10)
C4 S1 N1 C5 56.94(11)
O2 S1 N1 C12 176.96(10)
O1 S1 N1 C12 48.48(12)
C4 S1 N1 C12 -67.51(12)
C23 C1 C2 C3 -1.0(3)
C1 C2 C3 C4 0.7(2)
C2 C3 C4 C22 -0.3(2)
C2 C3 C4 S1 -179.30(12)
O2 S1 C4 C22 -148.75(12)
O1 S1 C4 C22 -18.11(13)
N1 S1 C4 C22 96.77(12)
O2 S1 C4 C3 30.30(13)
O1 S1 C4 C3 160.95(11)
N1 S1 C4 C3 -84.17(12)
C12 N1 C5 C14 47.59(11)
S1 N1 C5 C14 -88.25(11)
C12 N1 C5 C6 -62.01(10)
S1 N1 C5 C6 162.16(9)
N1 C5 C6 C7 -79.35(13)
C14 C5 C6 C7 175.29(12)
N1 C5 C6 C13 39.10(12)
C14 C5 C6 C13 -66.26(13)
C5 C6 C7 C8 -58.98(16)
C13 C6 C7 C8 -172.07(12)
C6 C7 C8 C9 123.55(15)
C6 C7 C8 C21 -57.18(17)
C21 C8 C9 C10 -1.5(2)
C7 C8 C9 C10 177.84(13)
C8 C9 C10 C11 1.4(2)
C9 C10 C11 C20 -0.4(2)
C5 N1 C12 C15 -48.56(11)
S1 N1 C12 C15 86.49(12)
C5 N1 C12 C13 59.40(11)
S1 N1 C12 C13 -165.55(9)
N1 C12 C13 C6 -33.66(13)
C15 C12 C13 C6 71.47(12)
C7 C6 C13 C12 116.35(12)
C5 C6 C13 C12 -3.26(13)
N1 C5 C14 C19 153.80(15)
C6 C5 C14 C19 -103.85(17)
N1 C5 C14 C15 -29.87(13)
C6 C5 C14 C15 72.48(13)
C19 C14 C15 C16 -0.2(2)
C5 C14 C15 C16 -177.09(12)
C19 C14 C15 C12 175.57(12)
C5 C14 C15 C12 -1.29(14)
N1 C12 C15 C16 -152.84(14)
C13 C12 C15 C16 105.02(16)
N1 C12 C15 C14 32.01(13)
C13 C12 C15 C14 -70.14(12)
C14 C15 C16 C17 -1.5(2)
C12 C15 C16 C17 -176.04(14)
C15 C16 C17 C18 1.5(2)
C16 C17 C18 C19 0.2(2)
C15 C14 C19 C18 1.9(2)
C5 C14 C19 C18 177.84(14)
C17 C18 C19 C14 -2.0(2)
C10 C11 C20 C21 -0.6(2)
C11 C20 C21 C8 0.6(2)
C9 C8 C21 C20 0.4(2)
C7 C8 C21 C20 -178.85(13)
C3 C4 C22 C23 0.0(2)
S1 C4 C22 C23 179.09(11)
C2 C1 C23 C22 0.8(2)
C4 C22 C23 C1 -0.3(2)
